data_4036576
loop_
_publ_author_name
'Zhang, Yu-Fei'
'Tian, Wan-Fa'
'Cao, Xiao-Ping'
'Kuck, Dietmar'
'Chow, Hak-Fun'

_publ_section_title
;
 o-Quinones Derived from Tribenzotriquinacenes: Functionalization of Inner
 Bay Positions and Use for Single-Wing Extensions.
;
_journal_issue 6
_journal_name_full 'The Journal of organic chemistry'
_journal_page_first 2308
_journal_page_last 2319
_journal_paper_doi 10.1021/acs.joc.5b02806
_journal_volume 81
_journal_year 2016
_chemical_formula_moiety 'C26 H24 O2, C4 H8 O2'
_chemical_formula_sum 'C30 H32 O4'
_chemical_formula_weight 456.55
_space_group_crystal_system monoclinic
_space_group_IT_number 14
_space_group_name_Hall '-P 2ybc'
_space_group_name_H-M_alt 'P 1 21/c 1'
_atom_sites_solution_hydrogens geom
_atom_sites_solution_primary iterative
_audit_creation_date 2013-06-14
_audit_creation_method
;
  Olex2 1.2
  (compiled Apr 23 2013 17:54:37, GUI svn.r4466)
;
_cell_angle_alpha 90
_cell_angle_beta 96.553(7)
_cell_angle_gamma 90
_cell_formula_units_Z 4
_cell_length_a 9.8861(5)
_cell_length_b 23.7464(14)
_cell_length_c 10.5247(15)
_cell_measurement_reflns_used 2047
_cell_measurement_temperature 295.6(2)
_cell_measurement_theta_max 21.2550
_cell_measurement_theta_min 3.7100
_cell_volume 2454.6(4)
_computing_cell_refinement
;
CrysAlisPro, Agilent Technologies,
Version 1.171.36.28 (release 01-02-2013 CrysAlis171 .NET)
(compiled Feb  1 2013,16:14:44)
;
_computing_data_collection
;
CrysAlisPro, Agilent Technologies,
Version 1.171.36.28 (release 01-02-2013 CrysAlis171 .NET)
(compiled Feb  1 2013,16:14:44)
;
_computing_data_reduction
;
CrysAlisPro, Agilent Technologies,
Version 1.171.36.28 (release 01-02-2013 CrysAlis171 .NET)
(compiled Feb  1 2013,16:14:44)
;
_computing_molecular_graphics
;
O. V. Dolomanov, L. J. Bourhis, R. J. Gildea, J. A. K. Howard and H. Puschmann,
OLEX2: a complete structure solution, refinement and analysis program.
J. Appl. Cryst. (2009). 42, 339-341.
;
_computing_publication_material
;
O. V. Dolomanov, L. J. Bourhis, R. J. Gildea, J. A. K. Howard and H. Puschmann,
OLEX2: a complete structure solution, refinement and analysis program.
J. Appl. Cryst. (2009). 42, 339-341.
;
_computing_structure_refinement
;
SHELXL, G.M. Sheldrick, Acta Cryst.
(2008). A64, 112-122
;
_computing_structure_solution 'SUPERFLIP, J. Appl. Cryst. (2007) 40, 786-790'
_diffrn_ambient_temperature 295.6(2)
_diffrn_detector_area_resol_mean 16.0733
_diffrn_measured_fraction_theta_full 0.9963
_diffrn_measured_fraction_theta_max 0.8950
_diffrn_measurement_details
;
#__ type_ start__ end____ width___ exp.time_
  1 omega   -7.00   26.00   1.5000   10.0000
omega____ theta____ kappa____ phi______ frames
    -      -19.3700  -99.0000  -30.0000 22

#__ type_ start__ end____ width___ exp.time_
  2 omega   15.00   93.00   1.5000   10.0000
omega____ theta____ kappa____ phi______ frames
    -       22.6512   57.0000    0.0000 52

#__ type_ start__ end____ width___ exp.time_
  3 omega   -3.00   45.00   1.5000   10.0000
omega____ theta____ kappa____ phi______ frames
    -       22.6512  -77.0000 -180.0000 32

#__ type_ start__ end____ width___ exp.time_
  4 omega  -10.00   93.50   1.5000   10.0000
omega____ theta____ kappa____ phi______ frames
    -       22.6512   38.0000  120.0000 69
;
_diffrn_measurement_device_type 'SuperNova, Dual, Cu at zero, Eos'
_diffrn_measurement_method '\w scans'
_diffrn_orient_matrix_UB_11 -0.0718202000
_diffrn_orient_matrix_UB_12 0.0032563000
_diffrn_orient_matrix_UB_13 -0.0048461000
_diffrn_orient_matrix_UB_21 -0.0041028000
_diffrn_orient_matrix_UB_22 -0.0039997000
_diffrn_orient_matrix_UB_23 -0.0672276000
_diffrn_orient_matrix_UB_31 -0.0073296000
_diffrn_orient_matrix_UB_32 -0.0294559000
_diffrn_orient_matrix_UB_33 0.0085714000
_diffrn_radiation_monochromator mirror
_diffrn_radiation_type 'Mo K\a'
_diffrn_radiation_wavelength 0.7107
_diffrn_reflns_av_R_equivalents 0.0487
_diffrn_reflns_av_unetI/netI 0.0814
_diffrn_reflns_Laue_measured_fraction_full 0.998
_diffrn_reflns_Laue_measured_fraction_max 0.894
_diffrn_reflns_limit_h_max 12
_diffrn_reflns_limit_h_min -7
_diffrn_reflns_limit_k_max 31
_diffrn_reflns_limit_k_min -31
_diffrn_reflns_limit_l_max 14
_diffrn_reflns_limit_l_min -13
_diffrn_reflns_number 11604
_diffrn_reflns_point_group_measured_fraction_full 0.998
_diffrn_reflns_point_group_measured_fraction_max 0.894
_diffrn_reflns_theta_full 25.242
_diffrn_reflns_theta_max 28.489
_diffrn_reflns_theta_min 3.123
_diffrn_source 'SuperNova (Mo) X-ray Source'
_exptl_absorpt_coefficient_mu 0.081
_exptl_absorpt_correction_T_max 1.00000
_exptl_absorpt_correction_T_min 0.74127
_exptl_absorpt_correction_type multi-scan
_exptl_absorpt_process_details
;
CrysAlisPro, Agilent Technologies,
Version 1.171.36.28 (release 01-02-2013 CrysAlis171 .NET)
(compiled Feb  1 2013,16:14:44)
Empirical absorption correction using spherical harmonics,
 implemented in SCALE3 ABSPACK scaling algorithm.
;
_exptl_crystal_colour 'clear light colourless'
_exptl_crystal_density_diffrn 1.235
_exptl_crystal_description block
_exptl_crystal_F_000 976
_exptl_crystal_size_max 0.32
_exptl_crystal_size_mid 0.27
_exptl_crystal_size_min 0.18
_refine_diff_density_max 0.414
_refine_diff_density_min -0.257
_refine_diff_density_rms 0.046
_refine_ls_extinction_method none
_refine_ls_goodness_of_fit_ref 1.029
_refine_ls_hydrogen_treatment constr
_refine_ls_matrix_type full
_refine_ls_number_parameters 315
_refine_ls_number_reflns 5570
_refine_ls_number_restraints 0
_refine_ls_restrained_S_all 1.029
_refine_ls_R_factor_all 0.1450
_refine_ls_R_factor_gt 0.0769
_refine_ls_shift/su_max 0.000
_refine_ls_shift/su_mean 0.000
_refine_ls_structure_factor_coef Fsqd
_refine_ls_weighting_details
;
 w=1/[\s^2^(Fo^2^)+(0.0779P)^2^+0.8532P]
 where P=(Fo^2^+2Fc^2^)/3
;
_refine_ls_weighting_scheme calc
_refine_ls_wR_factor_gt 0.1774
_refine_ls_wR_factor_ref 0.2243
_reflns_Friedel_coverage 0.000
_reflns_number_gt 2818
_reflns_number_total 5570
_reflns_threshold_expression 'I > 2\s(I)'
_cod_data_source_file jo5b02806_si_003.cif
_cod_data_source_block zhangyfei0613
_cod_database_code 4036576
_reflns_odcompleteness_completeness 99.63
_reflns_odcompleteness_iscentric 1
_reflns_odcompleteness_theta 26.32
_olex2_refinement_description
;
1. Fixed Uiso
 At 1.2 times of:
  All C(H) groups, All C(H,H) groups
 At 1.5 times of:
  All C(H,H,H) groups, All O(H) groups
2.a Secondary CH2 refined with riding coordinates:
 C29(H29A,H29B)
2.b Aromatic/amide H refined with riding coordinates:
 C3(H3), C4(H4), C5(H5), C6(H6), C10(H10), C11(H11), C12(H12), C13(H13),
 C17(H17), C20(H20)
2.c Idealised Me refined as rotating group:
 C22(H22A,H22B,H22C), C24(H24A,H24B,H24C), C25(H25A,H25B,H25C), C26(H26A,H26B,
 H26C), C27(H27A,H27B,H27C), C30(H30A,H30B,H30C)
2.d Idealised tetrahedral OH refined as rotating group:
 O1(H1), O2(H2)
;
_shelx_space_group_comment
;
The symmetry employed for this shelxl refinement is uniquely defined
by the following loop, which should always be used as a source of
symmetry information in preference to the above space-group names.
They are only intended as comments.
;
_shelxl_version_number 2013-2

loop_
_space_group_symop_operation_xyz
'x, y, z'
'-x, y+1/2, -z+1/2'
'-x, -y, -z'
'x, -y-1/2, z-1/2'

loop_
_atom_site_label
_atom_site_type_symbol
_atom_site_fract_x
_atom_site_fract_y
_atom_site_fract_z
_atom_site_U_iso_or_equiv
_atom_site_adp_type
_atom_site_occupancy
_atom_site_site_symmetry_order
_atom_site_calc_flag
_atom_site_refinement_flags_posn
_atom_site_refinement_flags_adp
O1 O -0.1090(2) 0.23616(10) 0.8179(2) 0.0675(7) Uani 1 1 d . .
H1 H -0.1075 0.2248 0.7445 0.101 Uiso 1 1 calc R U
O2 O -0.1044(2) 0.29545(9) 1.0405(2) 0.0584(6) Uani 1 1 d . .
H2 H -0.1586 0.2718 1.0088 0.088 Uiso 1 1 calc R U
O6 O 0.2837(4) 0.70585(13) 0.4611(4) 0.1368(16) Uani 1 1 d . .
O12 O 0.2353(3) 0.61488(12) 0.4810(3) 0.0870(9) Uani 1 1 d . .
C1 C 0.3284(3) 0.33085(11) 0.7398(3) 0.0448(7) Uani 1 1 d . .
C2 C 0.2856(3) 0.35717(12) 0.6112(3) 0.0472(7) Uani 1 1 d . .
C3 C 0.2216(4) 0.33118(15) 0.5023(3) 0.0655(10) Uani 1 1 d . .
H3 H 0.2040 0.2927 0.5026 0.079 Uiso 1 1 calc R U
C4 C 0.1846(5) 0.36233(17) 0.3945(4) 0.0821(12) Uani 1 1 d . .
H4 H 0.1423 0.3448 0.3215 0.099 Uiso 1 1 calc R U
C5 C 0.2095(5) 0.41962(17) 0.3932(4) 0.0849(13) Uani 1 1 d . .
H5 H 0.1822 0.4406 0.3201 0.102 Uiso 1 1 calc R U
C6 C 0.2749(4) 0.44576(15) 0.5001(4) 0.0702(10) Uani 1 1 d . .
H6 H 0.2936 0.4841 0.4986 0.084 Uiso 1 1 calc R U
C7 C 0.3126(3) 0.41443(12) 0.6103(3) 0.0486(7) Uani 1 1 d . .
C8 C 0.3864(3) 0.43477(11) 0.7355(3) 0.0462(7) Uani 1 1 d . .
C9 C 0.3002(3) 0.47322(11) 0.8082(3) 0.0448(7) Uani 1 1 d . .
C10 C 0.2539(3) 0.52717(12) 0.7717(4) 0.0598(9) Uani 1 1 d . .
H10 H 0.2715 0.5422 0.6936 0.072 Uiso 1 1 calc R U
C11 C 0.1815(4) 0.55807(14) 0.8529(4) 0.0671(10) Uani 1 1 d . .
H11 H 0.1508 0.5940 0.8295 0.081 Uiso 1 1 calc R U
C12 C 0.1551(3) 0.53572(13) 0.9681(4) 0.0626(9) Uani 1 1 d . .
H12 H 0.1078 0.5570 1.0226 0.075 Uiso 1 1 calc R U
C13 C 0.1981(3) 0.48208(13) 1.0035(3) 0.0556(8) Uani 1 1 d . .
H13 H 0.1787 0.4670 1.0810 0.067 Uiso 1 1 calc R U
C14 C 0.2711(3) 0.45059(11) 0.9222(3) 0.0432(7) Uani 1 1 d . .
C15 C 0.3232(3) 0.39064(11) 0.9416(3) 0.0435(7) Uani 1 1 d . .
C16 C 0.2045(3) 0.34918(11) 0.9212(3) 0.0405(7) Uani 1 1 d . .
C17 C 0.1005(3) 0.34116(11) 0.9993(3) 0.0448(7) Uani 1 1 d . .
H17 H 0.1005 0.3612 1.0752 0.054 Uiso 1 1 calc R U
C18 C -0.0020(3) 0.30302(11) 0.9619(3) 0.0436(7) Uani 1 1 d . .
C19 C -0.0025(3) 0.27305(12) 0.8483(3) 0.0469(7) Uani 1 1 d . .
C20 C 0.1023(3) 0.28021(11) 0.7735(3) 0.0454(7) Uani 1 1 d . .
H20 H 0.1036 0.2596 0.6985 0.055 Uiso 1 1 calc R U
C21 C 0.2056(3) 0.31829(11) 0.8105(3) 0.0406(7) Uani 1 1 d . .
C22 C 0.5561(3) 0.36577(16) 0.8611(4) 0.0744(11) Uani 1 1 d . .
H22A H 0.5996 0.3578 0.7861 0.112 Uiso 1 1 calc R U
H22B H 0.5626 0.3334 0.9161 0.112 Uiso 1 1 calc R U
H22C H 0.6002 0.3972 0.9057 0.112 Uiso 1 1 calc R U
C23 C 0.4059(3) 0.37988(11) 0.8220(3) 0.0473(7) Uani 1 1 d . .
C24 C 0.5187(4) 0.46604(15) 0.7111(4) 0.0724(11) Uani 1 1 d . .
H24A H 0.4960 0.4987 0.6593 0.109 Uiso 1 1 calc R U
H24B H 0.5751 0.4414 0.6676 0.109 Uiso 1 1 calc R U
H24C H 0.5671 0.4774 0.7913 0.109 Uiso 1 1 calc R U
C25 C 0.4028(3) 0.38346(14) 1.0747(3) 0.0624(9) Uani 1 1 d . .
H25A H 0.3428 0.3893 1.1390 0.094 Uiso 1 1 calc R U
H25B H 0.4755 0.4104 1.0856 0.094 Uiso 1 1 calc R U
H25C H 0.4399 0.3461 1.0827 0.094 Uiso 1 1 calc R U
C26 C 0.4086(4) 0.27603(13) 0.7266(4) 0.0728(11) Uani 1 1 d . .
H26A H 0.4384 0.2613 0.8100 0.109 Uiso 1 1 calc R U
H26B H 0.4864 0.2837 0.6824 0.109 Uiso 1 1 calc R U
H26C H 0.3512 0.2489 0.6791 0.109 Uiso 1 1 calc R U
C27 C 0.4231(6) 0.6489(2) 0.6095(5) 0.1113(17) Uani 1 1 d . .
H27A H 0.4992 0.6725 0.5966 0.167 Uiso 1 1 calc R U
H27B H 0.4487 0.6101 0.6034 0.167 Uiso 1 1 calc R U
H27C H 0.3958 0.6560 0.6927 0.167 Uiso 1 1 calc R U
C28 C 0.3091(5) 0.66135(17) 0.5114(5) 0.0856(13) Uani 1 1 d . .
C29 C 0.1203(6) 0.6222(3) 0.3853(7) 0.155(3) Uani 1 1 d . .
H29A H 0.0480 0.6411 0.4236 0.186 Uiso 1 1 calc R U
H29B H 0.1468 0.6462 0.3178 0.186 Uiso 1 1 calc R U
C30 C 0.0720(6) 0.5729(3) 0.3333(7) 0.154(3) Uani 1 1 d . .
H30A H -0.0026 0.5803 0.2688 0.231 Uiso 1 1 calc R U
H30B H 0.0413 0.5496 0.3988 0.231 Uiso 1 1 calc R U
H30C H 0.1431 0.5538 0.2954 0.231 Uiso 1 1 calc R U

loop_
_atom_site_aniso_label
_atom_site_aniso_U_11
_atom_site_aniso_U_22
_atom_site_aniso_U_33
_atom_site_aniso_U_23
_atom_site_aniso_U_13
_atom_site_aniso_U_12
O1 0.0714(15) 0.0793(15) 0.0529(15) -0.0059(13) 0.0114(12) -0.0345(12)
O2 0.0574(14) 0.0622(13) 0.0580(15) -0.0012(11) 0.0175(11) -0.0138(10)
O6 0.199(4) 0.085(2) 0.148(3) 0.049(2) 0.107(3) 0.072(2)
O12 0.0743(18) 0.0913(19) 0.091(2) 0.0123(16) -0.0085(16) 0.0189(15)
C1 0.0455(16) 0.0382(14) 0.0520(19) -0.0022(14) 0.0120(13) 0.0018(12)
C2 0.0489(17) 0.0478(16) 0.0479(19) -0.0013(15) 0.0186(14) -0.0040(13)
C3 0.088(3) 0.064(2) 0.047(2) -0.0039(18) 0.0200(18) -0.0250(18)
C4 0.123(4) 0.084(3) 0.041(2) -0.004(2) 0.016(2) -0.030(2)
C5 0.132(4) 0.080(3) 0.044(2) 0.010(2) 0.017(2) -0.006(2)
C6 0.103(3) 0.0561(19) 0.055(2) 0.0048(19) 0.025(2) -0.0092(19)
C7 0.0569(18) 0.0462(15) 0.0463(19) 0.0008(15) 0.0210(14) -0.0069(13)
C8 0.0459(16) 0.0421(14) 0.0532(19) 0.0004(15) 0.0168(14) -0.0094(12)
C9 0.0454(16) 0.0405(14) 0.0494(19) -0.0037(14) 0.0090(13) -0.0090(12)
C10 0.073(2) 0.0442(16) 0.065(2) 0.0070(17) 0.0195(18) -0.0060(15)
C11 0.070(2) 0.0440(17) 0.089(3) -0.0022(19) 0.017(2) 0.0018(16)
C12 0.060(2) 0.0521(18) 0.078(3) -0.0118(19) 0.0205(18) -0.0009(15)
C13 0.060(2) 0.0547(18) 0.054(2) -0.0072(16) 0.0154(16) -0.0095(15)
C14 0.0407(15) 0.0428(14) 0.0460(18) -0.0050(14) 0.0049(13) -0.0077(12)
C15 0.0423(16) 0.0451(15) 0.0424(18) -0.0016(14) 0.0024(13) -0.0044(12)
C16 0.0449(16) 0.0388(14) 0.0384(17) 0.0045(13) 0.0071(12) -0.0005(11)
C17 0.0537(17) 0.0419(14) 0.0398(17) -0.0003(14) 0.0099(13) 0.0003(13)
C18 0.0450(16) 0.0462(15) 0.0407(17) 0.0058(14) 0.0091(13) -0.0019(12)
C19 0.0514(17) 0.0463(15) 0.0423(18) 0.0083(15) 0.0019(14) -0.0096(13)
C20 0.0591(18) 0.0401(14) 0.0372(17) 0.0004(13) 0.0057(14) -0.0040(13)
C21 0.0446(16) 0.0354(13) 0.0422(17) 0.0057(13) 0.0062(12) 0.0002(11)
C22 0.0424(19) 0.084(2) 0.096(3) -0.002(2) 0.0051(19) 0.0088(17)
C23 0.0388(15) 0.0489(15) 0.055(2) -0.0027(15) 0.0074(13) -0.0002(12)
C24 0.063(2) 0.069(2) 0.092(3) -0.006(2) 0.038(2) -0.0239(17)
C25 0.060(2) 0.071(2) 0.054(2) 0.0033(18) -0.0039(17) -0.0073(16)
C26 0.072(2) 0.0522(18) 0.099(3) -0.003(2) 0.032(2) 0.0148(17)
C27 0.126(4) 0.092(3) 0.112(4) -0.008(3) -0.003(3) -0.033(3)
C28 0.119(4) 0.059(2) 0.089(3) 0.012(2) 0.059(3) 0.025(2)
C29 0.094(4) 0.207(7) 0.153(6) 0.013(5) -0.031(4) 0.066(5)
C30 0.086(4) 0.162(6) 0.197(7) -0.022(5) -0.060(4) 0.016(4)

loop_
_atom_type_symbol
_atom_type_description
_atom_type_scat_dispersion_real
_atom_type_scat_dispersion_imag
_atom_type_scat_source
C C 0.0033 0.0016 'International Tables Vol C Tables 4.2.6.8 and 6.1.1.4'
H H 0.0000 0.0000 'International Tables Vol C Tables 4.2.6.8 and 6.1.1.4'
O O 0.0106 0.0060 'International Tables Vol C Tables 4.2.6.8 and 6.1.1.4'

loop_
_geom_angle_atom_site_label_1
_geom_angle_atom_site_label_2
_geom_angle_atom_site_label_3
_geom_angle
C19 O1 H1 109.5
C18 O2 H2 109.5
C28 O12 C29 115.6(4)
C2 C1 C21 111.2(2)
C2 C1 C23 104.6(2)
C2 C1 C26 111.4(3)
C21 C1 C23 103.8(2)
C21 C1 C26 109.0(2)
C26 C1 C23 116.5(3)
C3 C2 C1 127.7(3)
C7 C2 C1 112.2(3)
C7 C2 C3 120.1(3)
C2 C3 H3 120.1
C4 C3 C2 119.8(3)
C4 C3 H3 120.1
C3 C4 H4 119.7
C3 C4 C5 120.6(3)
C5 C4 H4 119.7
C4 C5 H5 119.9
C6 C5 C4 120.2(4)
C6 C5 H5 119.9
C5 C6 H6 120.2
C5 C6 C7 119.7(3)
C7 C6 H6 120.2
C2 C7 C6 119.7(3)
C2 C7 C8 112.5(3)
C6 C7 C8 127.8(3)
C7 C8 C9 113.0(2)
C7 C8 C23 104.6(2)
C7 C8 C24 109.9(3)
C9 C8 C23 104.1(2)
C9 C8 C24 109.2(2)
C24 C8 C23 116.0(3)
C10 C9 C8 126.8(3)
C14 C9 C8 113.0(2)
C14 C9 C10 120.2(3)
C9 C10 H10 120.3
C11 C10 C9 119.4(3)
C11 C10 H10 120.3
C10 C11 H11 119.9
C12 C11 C10 120.2(3)
C12 C11 H11 119.9
C11 C12 H12 119.6
C11 C12 C13 120.7(3)
C13 C12 H12 119.6
C12 C13 H13 120.3
C12 C13 C14 119.5(3)
C14 C13 H13 120.3
C9 C14 C13 120.0(3)
C9 C14 C15 112.5(3)
C13 C14 C15 127.5(3)
C14 C15 C16 110.0(2)
C14 C15 C23 103.9(2)
C14 C15 C25 110.9(2)
C16 C15 C23 103.9(2)
C16 C15 C25 111.2(2)
C25 C15 C23 116.5(2)
C17 C16 C15 127.5(3)
C21 C16 C15 112.5(3)
C21 C16 C17 120.0(3)
C16 C17 H17 120.5
C18 C17 C16 119.1(3)
C18 C17 H17 120.5
O2 C18 C19 120.9(3)
C17 C18 O2 118.4(3)
C17 C18 C19 120.7(3)
O1 C19 C18 116.9(3)
O1 C19 C20 123.2(3)
C20 C19 C18 119.8(3)
C19 C20 H20 120.1
C19 C20 C21 119.8(3)
C21 C20 H20 120.1
C16 C21 C1 113.1(2)
C16 C21 C20 120.6(3)
C20 C21 C1 126.3(3)
H22A C22 H22B 109.5
H22A C22 H22C 109.5
H22B C22 H22C 109.5
C23 C22 H22A 109.5
C23 C22 H22B 109.5
C23 C22 H22C 109.5
C1 C23 C15 106.6(2)
C8 C23 C1 105.6(2)
C8 C23 C15 106.3(2)
C22 C23 C1 112.2(2)
C22 C23 C8 112.6(3)
C22 C23 C15 113.0(3)
C8 C24 H24A 109.5
C8 C24 H24B 109.5
C8 C24 H24C 109.5
H24A C24 H24B 109.5
H24A C24 H24C 109.5
H24B C24 H24C 109.5
C15 C25 H25A 109.5
C15 C25 H25B 109.5
C15 C25 H25C 109.5
H25A C25 H25B 109.5
H25A C25 H25C 109.5
H25B C25 H25C 109.5
C1 C26 H26A 109.5
C1 C26 H26B 109.5
C1 C26 H26C 109.5
H26A C26 H26B 109.5
H26A C26 H26C 109.5
H26B C26 H26C 109.5
H27A C27 H27B 109.5
H27A C27 H27C 109.5
H27B C27 H27C 109.5
C28 C27 H27A 109.5
C28 C27 H27B 109.5
C28 C27 H27C 109.5
O6 C28 O12 122.7(5)
O6 C28 C27 126.5(5)
O12 C28 C27 110.8(3)
O12 C29 H29A 109.0
O12 C29 H29B 109.0
H29A C29 H29B 107.8
C30 C29 O12 113.1(5)
C30 C29 H29A 109.0
C30 C29 H29B 109.0
C29 C30 H30A 109.5
C29 C30 H30B 109.5
C29 C30 H30C 109.5
H30A C30 H30B 109.5
H30A C30 H30C 109.5
H30B C30 H30C 109.5

loop_
_geom_bond_atom_site_label_1
_geom_bond_atom_site_label_2
_geom_bond_distance
O1 H1 0.8200
O1 C19 1.379(3)
O2 H2 0.8200
O2 C18 1.390(4)
O6 C28 1.196(4)
O12 C28 1.341(5)
O12 C29 1.441(6)
C1 C2 1.508(4)
C1 C21 1.524(4)
C1 C23 1.594(4)
C1 C26 1.539(4)
C2 C3 1.389(4)
C2 C7 1.386(4)
C3 H3 0.9300
C3 C4 1.368(5)
C4 H4 0.9300
C4 C5 1.383(5)
C5 H5 0.9300
C5 C6 1.379(5)
C6 H6 0.9300
C6 C7 1.393(5)
C7 C8 1.511(4)
C8 C9 1.514(4)
C8 C23 1.589(4)
C8 C24 1.552(4)
C9 C10 1.400(4)
C9 C14 1.375(4)
C10 H10 0.9300
C10 C11 1.386(5)
C11 H11 0.9300
C11 C12 1.375(5)
C12 H12 0.9300
C12 C13 1.381(4)
C13 H13 0.9300
C13 C14 1.398(4)
C14 C15 1.520(4)
C15 C16 1.528(4)
C15 C23 1.599(4)
C15 C25 1.536(4)
C16 C17 1.400(4)
C16 C21 1.378(4)
C17 H17 0.9300
C17 C18 1.382(4)
C18 C19 1.391(4)
C19 C20 1.382(4)
C20 H20 0.9300
C20 C21 1.386(4)
C22 H22A 0.9600
C22 H22B 0.9600
C22 H22C 0.9600
C22 C23 1.532(4)
C24 H24A 0.9600
C24 H24B 0.9600
C24 H24C 0.9600
C25 H25A 0.9600
C25 H25B 0.9600
C25 H25C 0.9600
C26 H26A 0.9600
C26 H26B 0.9600
C26 H26C 0.9600
C27 H27A 0.9600
C27 H27B 0.9600
C27 H27C 0.9600
C27 C28 1.469(6)
C29 H29A 0.9700
C29 H29B 0.9700
C29 C30 1.356(8)
C30 H30A 0.9600
C30 H30B 0.9600
C30 H30C 0.9600

loop_
_geom_torsion_atom_site_label_1
_geom_torsion_atom_site_label_2
_geom_torsion_atom_site_label_3
_geom_torsion_atom_site_label_4
_geom_torsion
O1 C19 C20 C21 179.8(3)
O2 C18 C19 O1 0.3(4)
O2 C18 C19 C20 -178.3(3)
C1 C2 C3 C4 177.2(3)
C1 C2 C7 C6 -177.7(3)
C1 C2 C7 C8 3.8(4)
C2 C1 C21 C16 -115.4(3)
C2 C1 C21 C20 64.9(3)
C2 C1 C23 C8 6.4(3)
C2 C1 C23 C15 119.2(2)
C2 C1 C23 C22 -116.6(3)
C2 C3 C4 C5 -0.4(6)
C2 C7 C8 C9 -112.0(3)
C2 C7 C8 C23 0.6(3)
C2 C7 C8 C24 125.7(3)
C3 C2 C7 C6 0.3(5)
C3 C2 C7 C8 -178.2(3)
C3 C4 C5 C6 1.4(7)
C4 C5 C6 C7 -1.5(6)
C5 C6 C7 C2 0.7(5)
C5 C6 C7 C8 178.9(3)
C6 C7 C8 C9 69.6(4)
C6 C7 C8 C23 -177.7(3)
C6 C7 C8 C24 -52.6(4)
C7 C2 C3 C4 -0.5(5)
C7 C8 C9 C10 -66.8(4)
C7 C8 C9 C14 114.8(3)
C7 C8 C23 C1 -4.4(3)
C7 C8 C23 C15 -117.5(2)
C7 C8 C23 C22 118.3(3)
C8 C9 C10 C11 -176.6(3)
C8 C9 C14 C13 176.8(3)
C8 C9 C14 C15 -4.6(3)
C9 C8 C23 C1 114.4(2)
C9 C8 C23 C15 1.3(3)
C9 C8 C23 C22 -122.9(3)
C9 C10 C11 C12 -0.3(5)
C9 C14 C15 C16 -105.5(3)
C9 C14 C15 C23 5.1(3)
C9 C14 C15 C25 131.0(3)
C10 C9 C14 C13 -1.7(4)
C10 C9 C14 C15 176.9(3)
C10 C11 C12 C13 -1.1(5)
C11 C12 C13 C14 1.0(5)
C12 C13 C14 C9 0.4(4)
C12 C13 C14 C15 -178.0(3)
C13 C14 C15 C16 72.9(4)
C13 C14 C15 C23 -176.4(3)
C13 C14 C15 C25 -50.6(4)
C14 C9 C10 C11 1.7(5)
C14 C15 C16 C17 -69.5(4)
C14 C15 C16 C21 109.5(3)
C14 C15 C23 C1 -116.0(2)
C14 C15 C23 C8 -3.7(3)
C14 C15 C23 C22 120.3(3)
C15 C16 C17 C18 177.3(3)
C15 C16 C21 C1 3.0(3)
C15 C16 C21 C20 -177.3(2)
C16 C15 C23 C1 -1.0(3)
C16 C15 C23 C8 111.4(2)
C16 C15 C23 C22 -124.7(3)
C16 C17 C18 O2 179.9(2)
C16 C17 C18 C19 -0.2(4)
C17 C16 C21 C1 -178.0(2)
C17 C16 C21 C20 1.7(4)
C17 C18 C19 O1 -179.6(3)
C17 C18 C19 C20 1.8(4)
C18 C19 C20 C21 -1.6(4)
C19 C20 C21 C1 179.5(3)
C19 C20 C21 C16 -0.1(4)
C21 C1 C2 C3 -72.8(4)
C21 C1 C2 C7 105.0(3)
C21 C1 C23 C8 -110.3(2)
C21 C1 C23 C15 2.5(3)
C21 C1 C23 C22 126.7(3)
C21 C16 C17 C18 -1.6(4)
C23 C1 C2 C3 175.8(3)
C23 C1 C2 C7 -6.5(3)
C23 C1 C21 C16 -3.4(3)
C23 C1 C21 C20 176.9(3)
C23 C8 C9 C10 -179.7(3)
C23 C8 C9 C14 1.9(3)
C23 C15 C16 C17 179.9(3)
C23 C15 C16 C21 -1.2(3)
C24 C8 C9 C10 55.8(4)
C24 C8 C9 C14 -122.6(3)
C24 C8 C23 C1 -125.6(3)
C24 C8 C23 C15 121.3(3)
C24 C8 C23 C22 -2.9(4)
C25 C15 C16 C17 53.9(4)
C25 C15 C16 C21 -127.2(3)
C25 C15 C23 C1 121.7(3)
C25 C15 C23 C8 -126.0(3)
C25 C15 C23 C22 -2.0(3)
C26 C1 C2 C3 49.1(4)
C26 C1 C2 C7 -133.1(3)
C26 C1 C21 C16 121.4(3)
C26 C1 C21 C20 -58.3(4)
C26 C1 C23 C8 129.9(3)
C26 C1 C23 C15 -117.4(3)
C26 C1 C23 C22 6.8(4)
C28 O12 C29 C30 163.2(6)
C29 O12 C28 O6 -1.5(6)
C29 O12 C28 C27 179.9(5)
